data_7115531
loop_
_publ_author_name
'Alicia Martos-Redruejo'
'Ruth Lopez-Duran'
'Elena Bunuel'
'Diego J. Cardenas'

_publ_section_title
;
 Ligand-controlled divergent formation of alkenyl- or allylboronates
 catalyzed by Pd, and synthetic applications
;
_journal_name_full Chem.Commun.
_journal_page_first 10094
_journal_paper_doi 10.1039/C4cc04092A
_journal_volume 50
_journal_year 2014
_chemical_formula_sum 'C25 H33 B O7'
_chemical_formula_weight 456.32
_chemical_name_common ALI-40-A
_space_group_crystal_system triclinic
_space_group_IT_number 2
_space_group_name_Hall '-P 1'
_space_group_name_H-M_alt 'P -1'
_symmetry_space_group_name_Hall '-P 1'
_symmetry_space_group_name_H-M 'P -1'
_atom_sites_solution_hydrogens geom
_atom_sites_solution_primary direct
_atom_sites_solution_secondary difmap
_cell_angle_alpha 62.680(3)
_cell_angle_beta 84.635(3)
_cell_angle_gamma 81.559(3)
_cell_formula_units_Z 2
_cell_length_a 9.5236(5)
_cell_length_b 11.7389(8)
_cell_length_c 12.5461(8)
_cell_measurement_reflns_used 4086
_cell_measurement_temperature 296.(2)
_cell_measurement_theta_max 24.5451
_cell_measurement_theta_min 2.7904
_cell_volume 1232.12(14)
_computing_cell_refinement 'SAINT V7.68A (Bruker AXS, 2009)'
_computing_data_collection 'Bruker Instrument Service v2010.9.0.0'
_computing_data_reduction 'SAINT V7.68A (Bruker AXS, 2009)'
_computing_structure_refinement 'SHELXL-97 (Sheldrick, 2008)'
_computing_structure_solution 'SHELXS-97 (Sheldrick, 2008)'
_diffrn_ambient_temperature 296.(2)
_diffrn_detector_area_resol_mean 8.3333
_diffrn_measured_fraction_theta_full 0.994
_diffrn_measured_fraction_theta_max 0.994
_diffrn_radiation_wavelength 0.71073
_diffrn_reflns_av_R_equivalents 0.0345
_diffrn_reflns_av_sigmaI/netI 0.0374
_diffrn_reflns_limit_h_max 11
_diffrn_reflns_limit_h_min -11
_diffrn_reflns_limit_k_max 14
_diffrn_reflns_limit_k_min -14
_diffrn_reflns_limit_l_max 15
_diffrn_reflns_limit_l_min -15
_diffrn_reflns_number 16041
_diffrn_reflns_theta_full 25.35
_diffrn_reflns_theta_max 25.35
_diffrn_reflns_theta_min 1.83
_exptl_absorpt_coefficient_mu 0.088
_exptl_absorpt_correction_T_max 0.99
_exptl_absorpt_correction_T_min 0.89
_exptl_absorpt_correction_type multi-scan
_exptl_absorpt_process_details sadabs
_exptl_crystal_colour 'clear colourless'
_exptl_crystal_density_diffrn 1.230
_exptl_crystal_density_method 'not measured'
_exptl_crystal_description prismatic
_exptl_crystal_F_000 488
_exptl_crystal_size_max 0.240
_exptl_crystal_size_mid 0.190
_exptl_crystal_size_min 0.100
_refine_diff_density_max 0.290
_refine_diff_density_min -0.306
_refine_ls_extinction_method none
_refine_ls_goodness_of_fit_ref 1.004
_refine_ls_hydrogen_treatment refxyz
_refine_ls_matrix_type full
_refine_ls_number_parameters 305
_refine_ls_number_reflns 4463
_refine_ls_number_restraints 0
_refine_ls_restrained_S_all 1.004
_refine_ls_R_factor_all 0.0787
_refine_ls_R_factor_gt 0.0477
_refine_ls_shift/su_max 0.018
_refine_ls_shift/su_mean 0.000
_refine_ls_structure_factor_coef Fsqd
_refine_ls_weighting_details 'calc w=1/[\s^2^(Fo^2^)+(0.1253P)^2^+0.0174P] where P=(Fo^2^+2Fc^2^)/3'
_refine_ls_weighting_scheme calc
_refine_ls_wR_factor_gt 0.1441
_refine_ls_wR_factor_ref 0.1811
_reflns_number_gt 3099
_reflns_number_total 4463
_reflns_threshold_expression >2sigma(I)
_cod_data_source_file c4cc04092a2.cif
_cod_data_source_block I
_cod_original_cell_volume 1232.12(13)
_cod_database_code 7115531

loop_
_space_group_symop_operation_xyz
'x, y, z'
'-x, -y, -z'

loop_
_atom_site_type_symbol
_atom_site_label
_atom_site_fract_x
_atom_site_fract_y
_atom_site_fract_z
_atom_site_U_iso_or_equiv
_atom_site_adp_type
_atom_site_calc_flag
_atom_site_refinement_flags
_atom_site_occupancy
B B1 0.2156(2) 0.7944(2) 0.1748(2) 0.0369(6) Uani d . 1
C C1 0.1218(2) 0.89087(19) 0.21489(18) 0.0357(5) Uani d . 1
C C2 0.1216(2) 1.03292(19) 0.13417(18) 0.0351(5) Uani d . 1
C C3 0.1221(2) 1.1201(2) 0.1811(2) 0.0416(5) Uani d . 1
H H3 0.1231 1.089 0.2639 0.05 Uiso calc R 1
C C4 0.1211(2) 1.2509(2) 0.1086(2) 0.0464(6) Uani d . 1
H H4 0.1195 1.3065 0.1429 0.056 Uiso calc R 1
C C5 0.1223(2) 1.2998(2) -0.0150(2) 0.0413(5) Uani d . 1
C C6 0.1236(2) 1.2161(2) -0.06482(19) 0.0396(5) Uani d . 1
H H6 0.1236 1.2477 -0.1477 0.048 Uiso calc R 1
C C7 0.1250(2) 1.0843(2) 0.00987(19) 0.0373(5) Uani d . 1
H H7 0.1282 1.0287 -0.0246 0.045 Uiso calc R 1
C C8 0.1329(3) 1.4841(2) -0.2069(2) 0.0633(7) Uani d . 1
H H8A 0.2184 1.4458 -0.2305 0.095 Uiso calc R 1
H H8B 0.1347 1.5757 -0.2409 0.095 Uiso calc R 1
H H8C 0.0523 1.4668 -0.2353 0.095 Uiso calc R 1
C C9 0.3634(2) 0.7260(2) 0.0564(2) 0.0441(6) Uani d . 1
C C10 0.2822(3) 0.7583(3) -0.0545(2) 0.0628(7) Uani d . 1
H H10A 0.182 0.765 -0.0364 0.094 Uiso calc R 1
H H10B 0.3072 0.6913 -0.0789 0.094 Uiso calc R 1
H H10C 0.306 0.8389 -0.1182 0.094 Uiso calc R 1
C C11 0.5223(2) 0.7187(3) 0.0286(3) 0.0630(7) Uani d . 1
H H11A 0.5428 0.7948 -0.0427 0.094 Uiso calc R 1
H H11B 0.5529 0.6438 0.0163 0.094 Uiso calc R 1
H H11C 0.5716 0.7128 0.0946 0.094 Uiso calc R 1
C C12 0.3158(2) 0.6077(2) 0.1703(2) 0.0429(5) Uani d . 1
C C13 0.2621(3) 0.5062(2) 0.1475(3) 0.0582(7) Uani d . 1
H H13A 0.2332 0.4383 0.2223 0.087 Uiso calc R 1
H H13B 0.3365 0.4713 0.1099 0.087 Uiso calc R 1
H H13C 0.1826 0.5445 0.0958 0.087 Uiso calc R 1
C C14 0.4267(3) 0.5431(3) 0.2681(3) 0.0602(7) Uani d . 1
H H14A 0.4594 0.6075 0.2836 0.09 Uiso calc R 1
H H14B 0.5054 0.5002 0.2417 0.09 Uiso calc R 1
H H14C 0.3846 0.4812 0.3403 0.09 Uiso calc R 1
C C15 0.0423(2) 0.84824(19) 0.31751(18) 0.0362(5) Uani d . 1
C C16 -0.0711(2) 0.9282(2) 0.35599(19) 0.0399(5) Uani d . 1
H H16A -0.1178 0.9989 0.287 0.048 Uiso calc R 1
H H16B -0.0306 0.963 0.4014 0.048 Uiso calc R 1
C C17 -0.1759(2) 0.83128(19) 0.43507(18) 0.0382(5) Uani d . 1
C C18 -0.0739(2) 0.7083(2) 0.5047(2) 0.0463(6) Uani d . 1
H H18A -0.0363 0.7111 0.5726 0.056 Uiso calc R 1
H H18B -0.1225 0.6319 0.5339 0.056 Uiso calc R 1
C C19 0.0461(2) 0.7071(2) 0.41383(19) 0.0425(5) Uani d . 1
H H19 0.0224 0.6553 0.3765 0.051 Uiso calc R 1
C C20 0.1853(3) 0.6483(3) 0.4737(2) 0.0596(7) Uani d . 1
H H20 0.2035 0.5588 0.5072 0.072 Uiso calc R 1
C C21 0.2813(3) 0.7064(3) 0.4841(3) 0.0809(9) Uani d . 1
H H21A 0.2689 0.796 0.4524 0.097 Uiso calc R 1
H H21B 0.3642 0.6596 0.5235 0.097 Uiso calc R 1
C C22 -0.2646(2) 0.8745(2) 0.5196(2) 0.0452(6) Uani d . 1
C C23 -0.4624(3) 0.8315(3) 0.6559(3) 0.0799(9) Uani d . 1
H H23A -0.4123 0.8047 0.7281 0.12 Uiso calc R 1
H H23B -0.5446 0.7865 0.6743 0.12 Uiso calc R 1
H H23C -0.4914 0.9228 0.6214 0.12 Uiso calc R 1
C C24 -0.2734(2) 0.8084(2) 0.35940(19) 0.0404(5) Uani d . 1
C C25 -0.4610(3) 0.9055(3) 0.2237(3) 0.0713(8) Uani d . 1
H H25A -0.4149 0.9078 0.1514 0.107 Uiso calc R 1
H H25B -0.5349 0.9765 0.2036 0.107 Uiso calc R 1
H H25C -0.5013 0.8257 0.2679 0.107 Uiso calc R 1
O O1 0.12322(19) 1.43085(15) -0.07980(15) 0.0576(5) Uani d . 1
O O2 0.19768(14) 0.66692(14) 0.21819(13) 0.0433(4) Uani d . 1
O O3 0.32166(14) 0.83150(14) 0.08833(14) 0.0452(4) Uani d . 1
O O4 -0.36994(19) 0.80208(17) 0.57097(16) 0.0639(5) Uani d . 1
O O5 -0.2435(2) 0.9603(2) 0.54014(18) 0.0733(6) Uani d . 1
O O6 -0.35850(17) 0.91520(15) 0.29605(15) 0.0544(5) Uani d . 1
O O7 -0.27480(19) 0.70859(17) 0.35579(17) 0.0647(5) Uani d . 1

loop_
_atom_site_aniso_label
_atom_site_aniso_U_11
_atom_site_aniso_U_22
_atom_site_aniso_U_33
_atom_site_aniso_U_12
_atom_site_aniso_U_13
_atom_site_aniso_U_23
B1 0.0350(12) 0.0387(14) 0.0372(13) -0.0029(10) -0.0055(10) -0.0170(11)
C1 0.0359(10) 0.0346(12) 0.0355(12) -0.0029(8) -0.0059(9) -0.0144(9)
C2 0.0324(10) 0.0370(12) 0.0367(12) -0.0042(8) -0.0037(8) -0.0167(10)
C3 0.0486(12) 0.0454(14) 0.0330(12) -0.0138(10) -0.0006(9) -0.0173(10)
C4 0.0546(13) 0.0476(14) 0.0471(14) -0.0168(10) 0.0036(10) -0.0280(12)
C5 0.0369(11) 0.0359(12) 0.0451(13) -0.0080(9) 0.0014(9) -0.0126(11)
C6 0.0388(11) 0.0425(13) 0.0334(12) -0.0039(9) -0.0002(9) -0.0140(10)
C7 0.0377(11) 0.0382(12) 0.0379(12) -0.0033(9) -0.0004(9) -0.0192(10)
C8 0.0696(17) 0.0438(15) 0.0537(16) -0.0055(12) -0.0002(13) -0.0032(12)
C9 0.0394(11) 0.0450(13) 0.0510(14) -0.0013(9) 0.0040(10) -0.0263(11)
C10 0.0637(16) 0.0754(19) 0.0518(16) -0.0070(13) 0.0018(12) -0.0320(15)
C11 0.0437(13) 0.0649(17) 0.080(2) -0.0041(11) 0.0138(13) -0.0363(15)
C12 0.0396(11) 0.0408(13) 0.0515(14) -0.0008(9) 0.0013(10) -0.0254(11)
C13 0.0612(15) 0.0542(16) 0.0741(18) -0.0123(12) 0.0088(13) -0.0420(14)
C14 0.0594(15) 0.0484(15) 0.0668(17) 0.0055(11) -0.0107(13) -0.0227(13)
C15 0.0372(11) 0.0336(12) 0.0351(12) -0.0007(8) -0.0049(9) -0.0134(10)
C16 0.0438(11) 0.0371(12) 0.0380(12) -0.0032(9) -0.0021(9) -0.0165(10)
C17 0.0440(11) 0.0340(12) 0.0328(11) -0.0004(9) 0.0016(9) -0.0137(10)
C18 0.0535(13) 0.0395(13) 0.0345(12) 0.0037(10) 0.0020(10) -0.0103(10)
C19 0.0486(12) 0.0356(12) 0.0347(12) 0.0026(9) 0.0017(10) -0.0113(10)
C20 0.0626(16) 0.0531(16) 0.0451(15) 0.0093(12) -0.0026(12) -0.0112(13)
C21 0.075(2) 0.085(2) 0.072(2) -0.0018(17) -0.0231(16) -0.0246(18)
C22 0.0511(13) 0.0437(14) 0.0353(12) 0.0047(10) -0.0041(10) -0.0157(11)
C23 0.081(2) 0.089(2) 0.0618(18) 0.0064(16) 0.0283(15) -0.0376(17)
C24 0.0466(12) 0.0377(13) 0.0368(12) -0.0057(9) 0.0073(9) -0.0182(10)
C25 0.0688(17) 0.073(2) 0.079(2) -0.0074(14) -0.0279(15) -0.0362(17)
O1 0.0749(11) 0.0368(9) 0.0534(11) -0.0116(8) 0.0058(8) -0.0137(8)
O2 0.0442(8) 0.0403(9) 0.0476(9) -0.0047(6) 0.0066(7) -0.0234(7)
O3 0.0412(8) 0.0411(9) 0.0543(10) -0.0068(6) 0.0078(7) -0.0236(8)
O4 0.0681(11) 0.0630(12) 0.0638(12) -0.0115(9) 0.0290(9) -0.0359(10)
O5 0.0911(14) 0.0829(15) 0.0731(13) -0.0174(11) 0.0122(11) -0.0589(12)
O6 0.0602(10) 0.0439(10) 0.0617(11) -0.0008(8) -0.0201(8) -0.0244(9)
O7 0.0807(12) 0.0479(11) 0.0778(13) -0.0028(9) -0.0102(10) -0.0390(10)

loop_
_atom_type_symbol
_atom_type_description
_atom_type_scat_dispersion_real
_atom_type_scat_dispersion_imag
_atom_type_scat_source
C C 0.0033 0.0016 'International Tables Vol C Tables 4.2.6.8 and 6.1.1.4'
H H 0.0000 0.0000 'International Tables Vol C Tables 4.2.6.8 and 6.1.1.4'
B B 0.0013 0.0007 'International Tables Vol C Tables 4.2.6.8 and 6.1.1.4'
O O 0.0106 0.0060 'International Tables Vol C Tables 4.2.6.8 and 6.1.1.4'

loop_
_geom_angle_atom_site_label_1
_geom_angle_atom_site_label_2
_geom_angle_atom_site_label_3
_geom_angle
O2 B1 O3 112.73(19)
O2 B1 C1 124.37(19)
O3 B1 C1 122.86(19)
C15 C1 C2 120.65(19)
C15 C1 B1 121.46(19)
C2 C1 B1 117.88(18)
C7 C2 C3 116.44(19)
C7 C2 C1 122.34(18)
C3 C2 C1 121.20(18)
C4 C3 C2 122.1(2)
C3 C4 C5 120.2(2)
O1 C5 C6 124.6(2)
O1 C5 C4 116.1(2)
C6 C5 C4 119.3(2)
C5 C6 C7 119.6(2)
C2 C7 C6 122.27(19)
O3 C9 C10 106.81(19)
O3 C9 C11 108.69(18)
C10 C9 C11 110.3(2)
O3 C9 C12 102.28(17)
C10 C9 C12 113.45(19)
C11 C9 C12 114.6(2)
O2 C12 C13 108.48(17)
O2 C12 C14 106.35(18)
C13 C12 C14 109.6(2)
O2 C12 C9 102.24(16)
C13 C12 C9 115.4(2)
C14 C12 C9 114.07(18)
C1 C15 C16 126.75(19)
C1 C15 C19 125.42(19)
C16 C15 C19 107.76(17)
C15 C16 C17 103.88(16)
C22 C17 C24 109.41(18)
C22 C17 C18 111.24(17)
C24 C17 C18 110.62(18)
C22 C17 C16 112.19(18)
C24 C17 C16 111.53(17)
C18 C17 C16 101.69(17)
C19 C18 C17 105.38(17)
C20 C19 C15 115.01(19)
C20 C19 C18 111.49(19)
C15 C19 C18 104.84(16)
C21 C20 C19 127.5(3)
O5 C22 O4 123.6(2)
O5 C22 C17 125.6(2)
O4 C22 C17 110.8(2)
O7 C24 O6 123.6(2)
O7 C24 C17 125.4(2)
O6 C24 C17 110.97(18)
C5 O1 C8 117.9(2)
B1 O2 C12 107.37(16)
B1 O3 C9 107.35(16)
C22 O4 C23 116.8(2)
C24 O6 C25 116.74(19)

loop_
_geom_bond_atom_site_label_1
_geom_bond_atom_site_label_2
_geom_bond_distance
B1 O2 1.369(3)
B1 O3 1.370(3)
B1 C1 1.573(3)
C1 C15 1.349(3)
C1 C2 1.502(3)
C2 C7 1.389(3)
C2 C3 1.396(3)
C3 C4 1.378(3)
C4 C5 1.385(3)
C5 O1 1.372(3)
C5 C6 1.383(3)
C6 C7 1.392(3)
C8 O1 1.420(3)
C9 O3 1.461(3)
C9 C10 1.519(3)
C9 C11 1.520(3)
C9 C12 1.555(3)
C12 O2 1.462(2)
C12 C13 1.510(3)
C12 C14 1.533(3)
C15 C16 1.517(3)
C15 C19 1.536(3)
C16 C17 1.545(3)
C17 C22 1.515(3)
C17 C24 1.519(3)
C17 C18 1.543(3)
C18 C19 1.541(3)
C19 C20 1.496(3)
C20 C21 1.268(4)
C22 O5 1.195(3)
C22 O4 1.331(3)
C23 O4 1.450(3)
C24 O7 1.195(3)
C24 O6 1.330(3)
C25 O6 1.443(3)
